data_2019689
loop_
_publ_author_name
'Lee, Mijoon'
'Hesek, Dusan'
'Noll, Bruce C.'
'Oliver, Allen G.'
'Mobashery, Shahriar'

_publ_section_title
;
 Enantiomers of a selective gelatinase inhibitor: (<i>R</i>)- and
 (<i>S</i>)-2-[(4-phenoxyphenyl)sulfonylmethyl]thiirane
;
_journal_coeditor_code FA3348
_journal_issue 11
_journal_name_full 'Acta Crystallographica Section C'
_journal_page_first 1003
_journal_page_last 1006
_journal_paper_doi 10.1107/S2053229614021214
_journal_volume 70
_journal_year 2014
_chemical_formula_moiety 'C15 H14 O3 S2'
_chemical_formula_sum 'C15 H14 O3 S2'
_chemical_formula_weight 306.38
_chemical_name_common (R)-2(-4-Phenoxyphenylmethyl)thiirane
_chemical_name_systematic
;
(<i>R</i>)-2-(4-Phenoxyphenylsulfonylmethyl)thiirane
;
_space_group_crystal_system monoclinic
_space_group_IT_number 4
_space_group_name_Hall 'P 2yb'
_space_group_name_H-M_alt 'P 1 21 1'
_symmetry_space_group_name_Hall 'P 2yb'
_symmetry_space_group_name_H-M 'P 1 21 1'
_atom_sites_solution_hydrogens geom
_atom_sites_solution_primary direct
_atom_sites_solution_secondary difmap
_audit_creation_method SHELXL2014
_cell_angle_alpha 90
_cell_angle_beta 95.434(3)
_cell_angle_gamma 90
_cell_formula_units_Z 4
_cell_length_a 5.3891(3)
_cell_length_b 28.3231(13)
_cell_length_c 9.2503(4)
_cell_measurement_reflns_used 3913
_cell_measurement_temperature 100(2)
_cell_measurement_theta_max 67.33
_cell_measurement_theta_min 3.12
_cell_volume 1405.58(12)
_computing_cell_refinement
;
APEX2 and SAINT (Bruker, 2007)
;
_computing_data_collection
;
APEX2 (Bruker, 2007)
;
_computing_data_reduction
;
SAINT (Bruker, 2007) and XPREP (Sheldrick, 2008)
;
_computing_molecular_graphics
;
CrystalMaker (Palmer, 2008), Mercury (Macrae <i>et al.</i>,
2008),
PyMol (Schr\"odinger, 2011) and POVRay (Cason, 2003)
;
_computing_publication_material
;
XCIF (Sheldrick, 2008), enCIFer (Allen <i>et al.</i>,  2004)
and publCIF (Westrip,
2010)
;
_computing_structure_refinement
;
SHELXL2014 (Sheldrick, 2014)
;
_computing_structure_solution
;
SHELXS97 (Sheldrick, 2008)
;
_diffrn_ambient_temperature 100(2)
_diffrn_detector_area_resol_mean 8.33
_diffrn_measured_fraction_theta_full 0.907
_diffrn_measured_fraction_theta_max 0.885
_diffrn_measurement_device_type 'Bruker SMART APEX CCD area-detector'
_diffrn_measurement_method '\f and \w'
_diffrn_radiation_monochromator graphite
_diffrn_radiation_type CuK\a
_diffrn_radiation_wavelength 1.54178
_diffrn_reflns_av_R_equivalents 0.0351
_diffrn_reflns_limit_h_max 4
_diffrn_reflns_limit_h_min -6
_diffrn_reflns_limit_k_max 33
_diffrn_reflns_limit_k_min -33
_diffrn_reflns_limit_l_max 10
_diffrn_reflns_limit_l_min -11
_diffrn_reflns_number 11717
_diffrn_reflns_theta_full 67.679
_diffrn_reflns_theta_max 69.294
_diffrn_reflns_theta_min 3.120
_exptl_absorpt_coefficient_mu 3.475
_exptl_absorpt_correction_T_max 0.97
_exptl_absorpt_correction_T_min 0.50
_exptl_absorpt_correction_type multi-scan
_exptl_absorpt_process_details
;
(SADABS; Sheldrick, 2007)
;
_exptl_crystal_colour 'clear colourless'
_exptl_crystal_density_diffrn 1.448
_exptl_crystal_description needle
_exptl_crystal_F_000 640
_exptl_crystal_size_max 0.230
_exptl_crystal_size_mid 0.012
_exptl_crystal_size_min 0.009
_refine_diff_density_max 0.430
_refine_diff_density_min -0.234
_refine_ls_abs_structure_details
;
Flack <i>x</i> parameter determined using 1610 quotients
[(I+)-(I-)]/[(I+)+(I-)] (Parsons <i>et al.</i>, 2013).
;
_refine_ls_abs_structure_Flack 0.055(9)
_refine_ls_extinction_method none
_refine_ls_goodness_of_fit_ref 1.066
_refine_ls_hydrogen_treatment constr
_refine_ls_matrix_type full
_refine_ls_number_parameters 361
_refine_ls_number_reflns 4353
_refine_ls_number_restraints 1
_refine_ls_restrained_S_all 1.065
_refine_ls_R_factor_all 0.0457
_refine_ls_R_factor_gt 0.0378
_refine_ls_shift/su_max 0.000
_refine_ls_shift/su_mean 0.000
_refine_ls_structure_factor_coef Fsqd
_refine_ls_weighting_details 'w = 1/[\s^2^(Fo^2^)+(0.0625P)^2^] where P=(Fo^2^+2Fc^2^)/3'
_refine_ls_weighting_scheme calc
_refine_ls_wR_factor_gt 0.0920
_refine_ls_wR_factor_ref 0.0966
_reflns_number_gt 3926
_reflns_number_total 4353
_reflns_threshold_expression I>2\s(I)
_cod_data_source_file fa3348sup1.cif
_cod_data_source_block R-II
_cod_depositor_comments 'Adding full bibliography for 2019689--2019690.cif.'
_cod_database_code 2019689
_cod_database_fobs_code 2019689
_shelx_space_group_comment
;
The symmetry employed for this shelxl refinement is uniquely defined
by the following loop, which should always be used as a source of
symmetry information in preference to the above space-group names.
They are only intended as comments.
;
_shelx_estimated_absorpt_t_min 0.502
_shelx_estimated_absorpt_t_max 0.969
_shelxl_version_number 2.014

loop_
_space_group_symop_operation_xyz
'x, y, z'
'-x, y+1/2, -z'

loop_
_atom_site_type_symbol
_atom_site_label
_atom_site_fract_x
_atom_site_fract_y
_atom_site_fract_z
_atom_site_U_iso_or_equiv
_atom_site_adp_type
_atom_site_calc_flag
_atom_site_occupancy
S S1A 0.70704(19) 0.56561(4) -0.13832(11) 0.0173(3) Uani d 1
S S2A 0.8468(2) 0.43844(4) 0.13205(13) 0.0270(3) Uani d 1
O O1A 0.9356(6) 0.71950(13) 0.2825(3) 0.0238(8) Uani d 1
O O2A 0.4423(6) 0.55669(13) -0.1384(3) 0.0230(7) Uani d 1
O O3A 0.8054(6) 0.57784(12) -0.2718(3) 0.0233(7) Uani d 1
C C1A 1.0894(9) 0.75743(17) 0.2500(5) 0.0199(10) Uani d 1
C C2A 1.3181(9) 0.76229(19) 0.3292(5) 0.0246(11) Uani d 1
H H2A 1.3778 0.7389 0.3973 0.029 Uiso calc 1
C C3A 1.4589(10) 0.8023(2) 0.3069(6) 0.0305(13) Uani d 1
H H3A 1.6161 0.8064 0.3613 0.037 Uiso calc 1
C C4A 1.3749(11) 0.8358(2) 0.2082(6) 0.0320(13) Uani d 1
H H4A 1.4723 0.8631 0.1945 0.038 Uiso calc 1
C C5A 1.1445(10) 0.82964(19) 0.1273(6) 0.0290(12) Uani d 1
H H5A 1.0870 0.8526 0.0571 0.035 Uiso calc 1
C C6A 1.0002(9) 0.7904(2) 0.1487(5) 0.0250(10) Uani d 1
H H6A 0.8427 0.7863 0.0948 0.030 Uiso calc 1
C C7A 0.8926(9) 0.68441(17) 0.1816(5) 0.0180(10) Uani d 1
C C8A 1.0465(9) 0.67601(18) 0.0714(5) 0.0187(10) Uani d 1
H H8A 1.1875 0.6955 0.0622 0.022 Uiso calc 1
C C9A 0.9928(8) 0.63910(17) -0.0247(5) 0.0188(10) Uani d 1
H H9A 1.0968 0.6330 -0.0999 0.023 Uiso calc 1
C C10A 0.7846(8) 0.61091(17) -0.0099(5) 0.0179(9) Uani d 1
C C11A 0.6323(8) 0.61891(17) 0.1010(5) 0.0192(10) Uani d 1
H H11A 0.4922 0.5992 0.1109 0.023 Uiso calc 1
C C12A 0.6864(8) 0.65558(19) 0.1962(5) 0.0203(10) Uani d 1
H H12A 0.5833 0.6613 0.2722 0.024 Uiso calc 1
C C13A 0.8710(8) 0.51414(16) -0.0693(5) 0.0191(9) Uani d 1
H H13A 0.8433 0.4880 -0.1401 0.023 Uiso calc 1
H H13B 1.0520 0.5209 -0.0562 0.023 Uiso calc 1
C C14A 0.7824(8) 0.49931(16) 0.0749(5) 0.0212(9) Uani d 1
H H14A 0.8042 0.5235 0.1539 0.025 Uiso calc 1
C C15A 0.5567(9) 0.46964(19) 0.0749(6) 0.0280(12) Uani d 1
H H15A 0.4705 0.4611 -0.0208 0.034 Uiso calc 1
H H15B 0.4431 0.4763 0.1505 0.034 Uiso calc 1
S S1B 0.3123(2) 0.45368(4) 0.60609(13) 0.0214(3) Uani d 1
S S2B 0.1707(2) 0.58472(5) 0.35736(13) 0.0290(3) Uani d 1
O O1B 0.0601(6) 0.29480(13) 0.2112(3) 0.0263(8) Uani d 1
O O2B 0.5729(6) 0.46423(12) 0.6017(4) 0.0276(8) Uani d 1
O O3B 0.2197(6) 0.44597(13) 0.7444(4) 0.0288(8) Uani d 1
C C1B -0.0977(9) 0.25807(18) 0.2458(5) 0.0223(11) Uani d 1
C C2B -0.3246(9) 0.25306(18) 0.1644(5) 0.0248(11) Uani d 1
H H2B -0.3771 0.2756 0.0917 0.030 Uiso calc 1
C C3B -0.4750(10) 0.2148(2) 0.1900(6) 0.0294(12) Uani d 1
H H3B -0.6310 0.2109 0.1343 0.035 Uiso calc 1
C C4B -0.3982(11) 0.1822(2) 0.2963(6) 0.0334(14) Uani d 1
H H4B -0.5024 0.1562 0.3136 0.040 Uiso calc 1
C C5B -0.1714(11) 0.1873(2) 0.3778(6) 0.0323(13) Uani d 1
H H5B -0.1193 0.1646 0.4501 0.039 Uiso calc 1
C C6B -0.0176(9) 0.2261(2) 0.3531(5) 0.0265(11) Uani d 1
H H6B 0.1380 0.2302 0.4091 0.032 Uiso calc 1
C C7B 0.1147(9) 0.32956(18) 0.3115(5) 0.0216(11) Uani d 1
C C8B -0.0297(9) 0.33920(19) 0.4247(5) 0.0190(10) Uani d 1
H H8B -0.1702 0.3201 0.4388 0.023 Uiso calc 1
C C9B 0.0321(8) 0.37667(17) 0.5166(5) 0.0188(10) Uani d 1
H H9B -0.0670 0.3838 0.5934 0.023 Uiso calc 1
C C10B 0.2416(9) 0.40400(18) 0.4956(5) 0.0195(10) Uani d 1
C C11B 0.3848(9) 0.39436(17) 0.3826(5) 0.0222(10) Uani d 1
H H11B 0.5260 0.4134 0.3691 0.027 Uiso calc 1
C C12B 0.3236(9) 0.35762(18) 0.2906(5) 0.0210(10) Uani d 1
H H12B 0.4216 0.3510 0.2129 0.025 Uiso calc 1
C C13B 0.1288(8) 0.49897(19) 0.5035(6) 0.0303(11) Uani d 1
H H13C 0.1035 0.4894 0.4002 0.036 Uiso calc 1
H H13D -0.0371 0.5012 0.5406 0.036 Uiso calc 1
C C14B 0.2505(9) 0.54610(17) 0.5137(5) 0.0272(11) Uani d 1
H H14B 0.2608 0.5616 0.6112 0.033 Uiso calc 1
C C15B 0.4595(9) 0.5555(2) 0.4257(5) 0.0297(12) Uani d 1
H H15C 0.5165 0.5290 0.3675 0.036 Uiso calc 1
H H15D 0.5959 0.5758 0.4696 0.036 Uiso calc 1

loop_
_atom_site_aniso_label
_atom_site_aniso_U_11
_atom_site_aniso_U_22
_atom_site_aniso_U_33
_atom_site_aniso_U_12
_atom_site_aniso_U_13
_atom_site_aniso_U_23
S1A 0.0147(6) 0.0172(6) 0.0199(6) -0.0006(4) 0.0009(4) 0.0001(5)
S2A 0.0318(7) 0.0210(7) 0.0284(6) 0.0023(5) 0.0026(5) 0.0042(5)
O1A 0.027(2) 0.025(2) 0.0201(16) -0.0105(14) 0.0060(14) -0.0037(14)
O2A 0.0154(17) 0.026(2) 0.0266(16) -0.0020(13) -0.0015(12) -0.0030(14)
O3A 0.0256(19) 0.025(2) 0.0196(16) -0.0009(12) 0.0009(13) -0.0007(13)
C1A 0.021(3) 0.019(3) 0.021(2) -0.0018(18) 0.0084(19) -0.006(2)
C2A 0.023(3) 0.027(3) 0.024(2) 0.002(2) 0.006(2) -0.006(2)
C3A 0.026(3) 0.035(3) 0.031(3) -0.008(2) 0.009(2) -0.014(3)
C4A 0.040(3) 0.027(3) 0.032(3) -0.012(2) 0.019(3) -0.012(2)
C5A 0.039(3) 0.023(3) 0.027(3) 0.002(2) 0.012(2) 0.000(2)
C6A 0.024(3) 0.027(3) 0.024(2) 0.001(2) 0.0050(18) -0.004(2)
C7A 0.017(3) 0.016(3) 0.020(2) 0.0004(17) -0.0027(17) 0.000(2)
C8A 0.016(3) 0.019(3) 0.020(2) -0.0006(18) -0.0005(18) 0.002(2)
C9A 0.016(2) 0.022(3) 0.018(2) 0.0016(17) 0.0022(17) 0.0017(19)
C10A 0.016(2) 0.017(2) 0.020(2) 0.0036(17) 0.0006(18) 0.0026(19)
C11A 0.014(2) 0.019(3) 0.025(2) -0.0020(17) -0.0002(17) 0.0020(19)
C12A 0.014(2) 0.028(3) 0.020(2) -0.0003(18) 0.0066(18) 0.002(2)
C13A 0.019(2) 0.011(2) 0.027(2) 0.0018(15) 0.0019(18) 0.0013(19)
C14A 0.023(2) 0.017(2) 0.024(2) 0.0029(17) 0.0001(17) -0.0003(19)
C15A 0.024(3) 0.032(3) 0.029(3) 0.001(2) 0.005(2) 0.009(2)
S1B 0.0159(6) 0.0169(6) 0.0314(6) -0.0008(4) 0.0015(4) -0.0006(5)
S2B 0.0311(7) 0.0280(7) 0.0271(6) 0.0009(5) -0.0022(5) 0.0046(5)
O1B 0.025(2) 0.033(2) 0.0208(16) -0.0076(14) 0.0047(13) -0.0036(15)
O2B 0.0169(18) 0.022(2) 0.0436(19) 0.0001(12) -0.0010(14) -0.0052(15)
O3B 0.029(2) 0.026(2) 0.0305(18) -0.0023(14) 0.0012(14) -0.0060(15)
C1B 0.022(3) 0.021(3) 0.025(2) -0.0044(18) 0.009(2) -0.007(2)
C2B 0.024(3) 0.027(3) 0.024(3) 0.001(2) 0.006(2) -0.007(2)
C3B 0.020(3) 0.037(3) 0.032(3) -0.007(2) 0.008(2) -0.012(3)
C4B 0.038(3) 0.028(3) 0.037(3) -0.012(2) 0.021(3) -0.015(3)
C5B 0.046(4) 0.023(3) 0.030(3) -0.002(2) 0.013(2) -0.002(2)
C6B 0.026(3) 0.031(3) 0.023(2) 0.000(2) 0.005(2) -0.004(2)
C7B 0.020(3) 0.022(3) 0.022(2) 0.0006(19) -0.0033(19) 0.004(2)
C8B 0.012(2) 0.026(3) 0.019(2) -0.0016(17) 0.0007(18) 0.003(2)
C9B 0.013(2) 0.021(3) 0.023(2) 0.0006(17) 0.0052(17) 0.0038(19)
C10B 0.014(2) 0.021(3) 0.023(2) 0.0006(17) -0.0019(18) 0.0007(19)
C11B 0.015(2) 0.020(3) 0.032(3) 0.0003(18) 0.0052(19) 0.009(2)
C12B 0.017(3) 0.024(3) 0.022(2) 0.0032(18) 0.0053(18) 0.004(2)
C13B 0.017(3) 0.023(3) 0.050(3) 0.0018(19) 0.000(2) 0.006(2)
C14B 0.030(3) 0.026(3) 0.024(2) -0.0013(18) -0.0053(19) 0.008(2)
C15B 0.021(3) 0.036(3) 0.033(3) -0.005(2) 0.003(2) 0.013(2)

loop_
_atom_type_symbol
_atom_type_description
_atom_type_scat_dispersion_real
_atom_type_scat_dispersion_imag
_atom_type_scat_source
C C 0.0181 0.0091 'International Tables Vol C Tables 4.2.6.8 and 6.1.1.4'
H H 0.0000 0.0000 'International Tables Vol C Tables 4.2.6.8 and 6.1.1.4'
O O 0.0492 0.0322 'International Tables Vol C Tables 4.2.6.8 and 6.1.1.4'
S S 0.3331 0.5567 'International Tables Vol C Tables 4.2.6.8 and 6.1.1.4'

loop_
_geom_angle_atom_site_label_1
_geom_angle_atom_site_label_2
_geom_angle_atom_site_label_3
_geom_angle
O3A S1A O2A 119.12(19)
O3A S1A C10A 108.7(2)
O2A S1A C10A 107.2(2)
O3A S1A C13A 107.1(2)
O2A S1A C13A 108.1(2)
C10A S1A C13A 105.9(2)
C14A S2A C15A 47.7(2)
C7A O1A C1A 118.3(3)
C6A C1A C2A 122.0(5)
C6A C1A O1A 119.3(4)
C2A C1A O1A 118.5(4)
C1A C2A C3A 118.4(5)
C1A C2A H2A 120.8
C3A C2A H2A 120.8
C4A C3A C2A 121.0(5)
C4A C3A H3A 119.5
C2A C3A H3A 119.5
C3A C4A C5A 119.6(5)
C3A C4A H4A 120.2
C5A C4A H4A 120.2
C6A C5A C4A 120.5(5)
C6A C5A H5A 119.8
C4A C5A H5A 119.8
C1A C6A C5A 118.6(5)
C1A C6A H6A 120.7
C5A C6A H6A 120.7
O1A C7A C8A 123.3(4)
O1A C7A C12A 116.3(4)
C8A C7A C12A 120.4(4)
C9A C8A C7A 119.7(4)
C9A C8A H8A 120.2
C7A C8A H8A 120.2
C8A C9A C10A 119.4(4)
C8A C9A H9A 120.3
C10A C9A H9A 120.3
C11A C10A C9A 121.0(4)
C11A C10A S1A 119.6(4)
C9A C10A S1A 119.3(3)
C12A C11A C10A 119.4(4)
C12A C11A H11A 120.3
C10A C11A H11A 120.3
C11A C12A C7A 120.1(4)
C11A C12A H12A 119.9
C7A C12A H12A 119.9
C14A C13A S1A 110.7(3)
C14A C13A H13A 109.5
S1A C13A H13A 109.5
C14A C13A H13B 109.5
S1A C13A H13B 109.5
H13A C13A H13B 108.1
C15A C14A C13A 119.0(4)
C15A C14A S2A 66.3(3)
C13A C14A S2A 116.7(3)
C15A C14A H14A 115.3
C13A C14A H14A 115.3
S2A C14A H14A 115.3
C14A C15A S2A 66.0(3)
C14A C15A H15A 117.1
S2A C15A H15A 117.1
C14A C15A H15B 117.1
S2A C15A H15B 117.1
H15A C15A H15B 114.1
O3B S1B O2B 118.7(2)
O3B S1B C10B 108.8(2)
O2B S1B C10B 107.9(2)
O3B S1B C13B 110.7(2)
O2B S1B C13B 108.7(2)
C10B S1B C13B 100.5(2)
C15B S2B C14B 47.6(2)
C7B O1B C1B 118.5(4)
C2B C1B C6B 121.6(5)
C2B C1B O1B 118.5(4)
C6B C1B O1B 119.7(5)
C1B C2B C3B 119.2(5)
C1B C2B H2B 120.4
C3B C2B H2B 120.4
C4B C3B C2B 120.2(5)
C4B C3B H3B 119.9
C2B C3B H3B 119.9
C5B C4B C3B 120.6(5)
C5B C4B H4B 119.7
C3B C4B H4B 119.7
C4B C5B C6B 119.8(5)
C4B C5B H5B 120.1
C6B C5B H5B 120.1
C1B C6B C5B 118.6(5)
C1B C6B H6B 120.7
C5B C6B H6B 120.7
O1B C7B C8B 123.6(5)
O1B C7B C12B 116.0(4)
C8B C7B C12B 120.3(5)
C9B C8B C7B 119.7(4)
C9B C8B H8B 120.1
C7B C8B H8B 120.1
C8B C9B C10B 119.4(4)
C8B C9B H9B 120.3
C10B C9B H9B 120.3
C11B C10B C9B 120.8(5)
C11B C10B S1B 119.4(4)
C9B C10B S1B 119.7(4)
C12B C11B C10B 120.1(4)
C12B C11B H11B 119.9
C10B C11B H11B 119.9
C11B C12B C7B 119.6(4)
C11B C12B H12B 120.2
C7B C12B H12B 120.2
C14B C13B S1B 112.5(4)
C14B C13B H13C 109.1
S1B C13B H13C 109.1
C14B C13B H13D 109.1
S1B C13B H13D 109.1
H13C C13B H13D 107.8
C15B C14B C13B 118.9(5)
C15B C14B S2B 65.9(3)
C13B C14B S2B 114.6(4)
C15B C14B H14B 116.0
C13B C14B H14B 116.0
S2B C14B H14B 116.0
C14B C15B S2B 66.5(3)
C14B C15B H15C 117.1
S2B C15B H15C 117.1
C14B C15B H15D 117.1
S2B C15B H15D 117.1
H15C C15B H15D 114.1

loop_
_geom_bond_atom_site_label_1
_geom_bond_atom_site_label_2
_geom_bond_distance
S1A O3A 1.432(3)
S1A O2A 1.449(3)
S1A C10A 1.771(5)
S1A C13A 1.791(5)
S2A C14A 1.827(5)
S2A C15A 1.830(5)
O1A C7A 1.368(6)
O1A C1A 1.407(6)
C1A C6A 1.378(8)
C1A C2A 1.380(7)
C2A C3A 1.390(8)
C2A H2A 0.9500
C3A C4A 1.363(9)
C3A H3A 0.9500
C4A C5A 1.399(8)
C4A H4A 0.9500
C5A C6A 1.381(8)
C5A H5A 0.9500
C6A H6A 0.9500
C7A C8A 1.394(7)
C7A C12A 1.396(7)
C8A C9A 1.385(7)
C8A H8A 0.9500
C9A C10A 1.394(7)
C9A H9A 0.9500
C10A C11A 1.392(6)
C11A C12A 1.375(7)
C11A H11A 0.9500
C12A H12A 0.9500
C13A C14A 1.518(6)
C13A H13A 0.9900
C13A H13B 0.9900
C14A C15A 1.479(7)
C14A H14A 1.0000
C15A H15A 0.9900
C15A H15B 0.9900
S1B O3B 1.433(4)
S1B O2B 1.440(4)
S1B C10B 1.760(5)
S1B C13B 1.829(5)
S2B C15B 1.822(5)
S2B C14B 1.832(5)
O1B C7B 1.366(6)
O1B C1B 1.400(6)
C1B C2B 1.382(8)
C1B C6B 1.382(8)
C2B C3B 1.388(8)
C2B H2B 0.9500
C3B C4B 1.382(9)
C3B H3B 0.9500
C4B C5B 1.381(9)
C4B H4B 0.9500
C5B C6B 1.408(8)
C5B H5B 0.9500
C6B H6B 0.9500
C7B C8B 1.389(7)
C7B C12B 1.406(7)
C8B C9B 1.380(8)
C8B H8B 0.9500
C9B C10B 1.398(7)
C9B H9B 0.9500
C10B C11B 1.384(7)
C11B C12B 1.365(8)
C11B H11B 0.9500
C12B H12B 0.9500
C13B C14B 1.486(7)
C13B H13C 0.9900
C13B H13D 0.9900
C14B C15B 1.475(6)
C14B H14B 1.0000
C15B H15C 0.9900
C15B H15D 0.9900

loop_
_geom_torsion_atom_site_label_1
_geom_torsion_atom_site_label_2
_geom_torsion_atom_site_label_3
_geom_torsion_atom_site_label_4
_geom_torsion
_geom_torsion_publ_flag
C7A O1A C1A C6A 72.7(6) ?
C7A O1A C1A C2A -112.3(5) ?
C6A C1A C2A C3A 1.1(7) ?
O1A C1A C2A C3A -173.7(4) ?
C1A C2A C3A C4A -0.7(7) ?
C2A C3A C4A C5A -0.5(8) ?
C3A C4A C5A C6A 1.2(8) ?
C2A C1A C6A C5A -0.5(7) ?
O1A C1A C6A C5A 174.4(4) ?
C4A C5A C6A C1A -0.7(7) ?
C1A O1A C7A C8A 20.5(7) y
C1A O1A C7A C12A -161.4(4) ?
O1A C7A C8A C9A 178.6(4) ?
C12A C7A C8A C9A 0.6(7) ?
C7A C8A C9A C10A 0.2(7) ?
C8A C9A C10A C11A -0.9(7) ?
C8A C9A C10A S1A 176.8(4) ?
O3A S1A C10A C11A 152.5(4) ?
O2A S1A C10A C11A 22.5(4) ?
C13A S1A C10A C11A -92.8(4) ?
O3A S1A C10A C9A -25.3(4) ?
O2A S1A C10A C9A -155.2(4) ?
C13A S1A C10A C9A 89.5(4) ?
C9A C10A C11A C12A 0.9(7) ?
S1A C10A C11A C12A -176.9(4) ?
C10A C11A C12A C7A -0.1(7) ?
O1A C7A C12A C11A -178.8(4) ?
C8A C7A C12A C11A -0.6(7) ?
O3A S1A C13A C14A 178.6(3) ?
O2A S1A C13A C14A -51.9(4) ?
C10A S1A C13A C14A 62.8(4) y
S1A C13A C14A C15A 83.9(4) ?
S1A C13A C14A S2A 160.2(2) ?
C15A S2A C14A C13A -111.8(4) ?
C13A C14A C15A S2A 108.5(4) ?
C7B O1B C1B C2B 116.1(5) ?
C7B O1B C1B C6B -68.1(6) ?
C6B C1B C2B C3B -0.6(7) ?
O1B C1B C2B C3B 175.1(4) ?
C1B C2B C3B C4B 0.3(7) ?
C2B C3B C4B C5B -0.3(8) ?
C3B C4B C5B C6B 0.5(8) ?
C2B C1B C6B C5B 0.8(7) ?
O1B C1B C6B C5B -174.9(4) ?
C4B C5B C6B C1B -0.7(7) ?
C1B O1B C7B C8B -20.4(7) y
C1B O1B C7B C12B 162.6(4) ?
O1B C7B C8B C9B -176.5(4) ?
C12B C7B C8B C9B 0.3(7) ?
C7B C8B C9B C10B -0.9(7) ?
C8B C9B C10B C11B 1.1(7) ?
C8B C9B C10B S1B 176.7(4) ?
O3B S1B C10B C11B -155.8(4) ?
O2B S1B C10B C11B -25.8(5) ?
C13B S1B C10B C11B 88.0(4) ?
O3B S1B C10B C9B 28.6(5) ?
O2B S1B C10B C9B 158.6(4) ?
C13B S1B C10B C9B -87.7(4) ?
C9B C10B C11B C12B -0.5(7) ?
S1B C10B C11B C12B -176.1(4) ?
C10B C11B C12B C7B -0.2(8) ?
O1B C7B C12B C11B 177.3(4) ?
C8B C7B C12B C11B 0.3(8) ?
O3B S1B C13B C14B 98.9(4) ?
O2B S1B C13B C14B -33.1(5) ?
C10B S1B C13B C14B -146.2(4) y
S1B C13B C14B C15B 77.5(5) ?
S1B C13B C14B S2B 152.4(3) ?
C15B S2B C14B C13B -112.1(5) ?
C13B C14B C15B S2B 105.9(4) ?
